data_1564653
loop_
_publ_author_name
'Abo-Amer, Anwar'
'Boyle, Paul D.'
'Puddephatt, Richard J.'

_publ_section_title
;
 Push-pull ligands and the oxidation of monomethylplatinum(II) complexes
 with oxygen or hydrogen peroxide
;
_journal_name_full 'Inorganica Chimica Acta'
_journal_page_first 119580
_journal_paper_doi 10.1016/j.ica.2020.119580
_journal_volume 507
_journal_year 2020
_chemical_formula_sum 'C20 H26 N4 O6 Pt'
_chemical_formula_weight 613.54
_space_group_crystal_system triclinic
_space_group_IT_number 2
_space_group_name_Hall '-P 1'
_space_group_name_H-M_alt 'P -1'
_atom_sites_solution_hydrogens mixed
_atom_sites_solution_primary dual
_atom_sites_solution_secondary difmap
_audit_creation_method SHELXL-2016/6
_cell_angle_alpha 70.008(9)
_cell_angle_beta 73.995(13)
_cell_angle_gamma 80.317(15)
_cell_formula_units_Z 4
_cell_length_a 10.060(3)
_cell_length_b 13.867(4)
_cell_length_c 17.107(4)
_cell_measurement_reflns_used 9900
_cell_measurement_temperature 110
_cell_measurement_theta_max 34.14
_cell_measurement_theta_min 2.53
_cell_volume 2148.5(10)
_computing_cell_refinement SAINT
_computing_data_collection Apex2
_computing_data_reduction SAINT
_computing_molecular_graphics NRCVAX
_computing_publication_material cif2tables.py
_computing_structure_refinement SHELXL
_computing_structure_solution SHELXT
_diffrn_ambient_temperature 110
_diffrn_measured_fraction_theta_full 0.998
_diffrn_measured_fraction_theta_max 0.993
_diffrn_measurement_device_type 'Bruker Kappa Axis Apex2'
_diffrn_measurement_method 'phi and omega scans'
_diffrn_radiation_type MoK\a
_diffrn_radiation_wavelength 0.71073
_diffrn_reflns_av_R_equivalents 0.0602
_diffrn_reflns_av_unetI/netI 0.0736
_diffrn_reflns_Laue_measured_fraction_full 0.998
_diffrn_reflns_Laue_measured_fraction_max 0.993
_diffrn_reflns_limit_h_max 18
_diffrn_reflns_limit_h_min -18
_diffrn_reflns_limit_k_max 25
_diffrn_reflns_limit_k_min -25
_diffrn_reflns_limit_l_max 31
_diffrn_reflns_limit_l_min -31
_diffrn_reflns_number 108943
_diffrn_reflns_point_group_measured_fraction_full 0.998
_diffrn_reflns_point_group_measured_fraction_max 0.993
_diffrn_reflns_theta_full 25.242
_diffrn_reflns_theta_max 41.567
_diffrn_reflns_theta_min 2.331
_diffrn_source 'sealed tube'
_exptl_absorpt_coefficient_mu 6.576
_exptl_absorpt_correction_T_max 0.7481
_exptl_absorpt_correction_T_min 0.5311
_exptl_absorpt_correction_type multi-scan
_exptl_absorpt_process_details SADABS
_exptl_crystal_colour yellow
_exptl_crystal_density_diffrn 1.897
_exptl_crystal_description rectangular
_exptl_crystal_F_000 1200
_exptl_crystal_size_max 0.176
_exptl_crystal_size_mid 0.146
_exptl_crystal_size_min 0.061
_refine_diff_density_max 2.355
_refine_diff_density_min -3.233
_refine_diff_density_rms 0.225
_refine_ls_extinction_coef .
_refine_ls_extinction_method none
_refine_ls_goodness_of_fit_ref 1.015
_refine_ls_hydrogen_treatment constr
_refine_ls_matrix_type full
_refine_ls_number_parameters 581
_refine_ls_number_reflns 29065
_refine_ls_number_restraints 0
_refine_ls_restrained_S_all 1.015
_refine_ls_R_factor_all 0.0816
_refine_ls_R_factor_gt 0.0431
_refine_ls_shift/su_max 0.002
_refine_ls_shift/su_mean 0.000
_refine_ls_structure_factor_coef Fsqd
_refine_ls_weighting_details 'w=1/[\s^2^(Fo^2^)+(0.0147P)^2^+4.2868P] where P=(Fo^2^+2Fc^2^)/3'
_refine_ls_weighting_scheme calc
_refine_ls_wR_factor_gt 0.0686
_refine_ls_wR_factor_ref 0.0770
_reflns_Friedel_coverage 0.000
_reflns_Friedel_fraction_full .
_reflns_Friedel_fraction_max .
_reflns_number_gt 19644
_reflns_number_total 29065
_reflns_threshold_expression 'I > 2\s(I)'
_cod_data_source_file ICA-2020-507-119580.cif
_cod_data_source_block 2
_cod_original_cell_volume 2148.5(11)
_cod_database_code 1564653
_shelx_shelxl_version_number 2016/6
_shelx_space_group_comment
;
The symmetry employed for this shelxl refinement is uniquely defined
by the following loop, which should always be used as a source of
symmetry information in preference to the above space-group names.
They are only intended as comments.
;
_shelx_estimated_absorpt_t_min 0.391
_shelx_estimated_absorpt_t_max 0.690

loop_
_space_group_symop_operation_xyz
'x, y, z'
'-x, -y, -z'

loop_
_atom_site_label
_atom_site_type_symbol
_atom_site_fract_x
_atom_site_fract_y
_atom_site_fract_z
_atom_site_U_iso_or_equiv
_atom_site_adp_type
_atom_site_occupancy
_atom_site_site_symmetry_order
_atom_site_calc_flag
_atom_site_refinement_flags_posn
_atom_site_refinement_flags_adp
_atom_site_refinement_flags_occupancy
_atom_site_disorder_assembly
_atom_site_disorder_group
Pt1 Pt 0.66375(2) 0.96393(2) 0.19673(2) 0.01475(2) Uani 1 1 d . . . . .
N1A N 0.7524(2) 0.81930(18) 0.21630(15) 0.0155(4) Uani 1 1 d . . . . .
N2A N 0.5852(2) 1.1035(2) 0.20478(18) 0.0218(5) Uani 1 1 d . . . . .
N3A N 0.7097(2) 0.94561(17) 0.31471(14) 0.0138(4) Uani 1 1 d . . . . .
C1A C 0.5974(3) 0.9748(2) 0.08977(17) 0.0190(5) Uani 1 1 d . . . . .
H1A1 H 0.497852 0.965729 0.106066 0.029 Uiso 1 1 calc R U . . .
H1A2 H 0.648366 0.921166 0.065147 0.029 Uiso 1 1 calc R U . . .
H1A3 H 0.614425 1.042665 0.047343 0.029 Uiso 1 1 calc R U . . .
C2A C 0.8095(3) 0.7685(2) 0.15865(18) 0.0188(5) Uani 1 1 d . . . . .
H2A H 0.809219 0.802483 0.100136 0.023 Uiso 1 1 calc R U . . .
C3A C 0.8683(3) 0.6687(2) 0.1825(2) 0.0220(6) Uani 1 1 d . . . . .
H3A H 0.908318 0.634581 0.140777 0.026 Uiso 1 1 calc R U . . .
C4A C 0.8684(3) 0.6188(2) 0.2675(2) 0.0220(6) Uani 1 1 d . . . . .
H4A H 0.904955 0.549169 0.285329 0.026 Uiso 1 1 calc R U . . .
C5A C 0.8141(3) 0.6721(2) 0.32686(19) 0.0195(5) Uani 1 1 d . . . . .
H5A H 0.816160 0.640055 0.385329 0.023 Uiso 1 1 calc R U . . .
C6A C 0.7574(3) 0.7722(2) 0.29913(18) 0.0167(5) Uani 1 1 d . . . . .
C7A C 0.6915(3) 0.8338(2) 0.35995(17) 0.0171(5) Uani 1 1 d . . . . .
H7A1 H 0.591402 0.823263 0.381907 0.021 Uiso 1 1 calc R U . . .
H7A2 H 0.735223 0.809960 0.409288 0.021 Uiso 1 1 calc R U . . .
C8A C 0.5996(3) 1.0139(2) 0.35298(19) 0.0193(5) Uani 1 1 d . . . . .
H8A1 H 0.630643 1.031303 0.396307 0.023 Uiso 1 1 calc R U . . .
H8A2 H 0.514085 0.977535 0.381893 0.023 Uiso 1 1 calc R U . . .
C9A C 0.5693(3) 1.1111(2) 0.2844(2) 0.0219(6) Uani 1 1 d . . . . .
C10A C 0.5222(3) 1.2033(3) 0.3015(3) 0.0311(7) Uani 1 1 d . . . . .
H10A H 0.510223 1.207162 0.357396 0.037 Uiso 1 1 calc R U . . .
C11A C 0.4928(4) 1.2896(3) 0.2364(3) 0.0361(9) Uani 1 1 d . . . . .
H11A H 0.459275 1.353130 0.247224 0.043 Uiso 1 1 calc R U . . .
C12A C 0.5128(4) 1.2821(3) 0.1556(3) 0.0386(10) Uani 1 1 d . . . . .
H12A H 0.495185 1.341111 0.109937 0.046 Uiso 1 1 calc R U . . .
C13A C 0.5589(3) 1.1882(2) 0.1413(2) 0.0280(7) Uani 1 1 d . . . . .
H13A H 0.572124 1.183532 0.085475 0.034 Uiso 1 1 calc R U . . .
C14A C 0.8535(3) 0.9668(2) 0.31144(18) 0.0154(5) Uani 1 1 d . . . . .
H14A H 0.871585 0.935051 0.369280 0.018 Uiso 1 1 calc R U . . .
H14B H 0.921669 0.933290 0.272579 0.018 Uiso 1 1 calc R U . . .
C15A C 0.8761(3) 1.0796(2) 0.28150(17) 0.0146(4) Uani 1 1 d . . . . .
C16A C 0.8697(3) 1.1302(2) 0.34302(18) 0.0166(5) Uani 1 1 d . . . . .
O1A O 0.8440(2) 1.08238(17) 0.42484(13) 0.0223(4) Uani 1 1 d . . . . .
C17A C 0.8910(3) 1.2372(2) 0.31118(19) 0.0192(5) Uani 1 1 d . . . . .
H17A H 0.886411 1.272764 0.350582 0.023 Uiso 1 1 calc R U . . .
C18A C 0.9180(3) 1.2903(2) 0.2251(2) 0.0211(5) Uani 1 1 d . . . . .
H18A H 0.929836 1.361886 0.205293 0.025 Uiso 1 1 calc R U . . .
C19A C 0.9278(3) 1.2372(2) 0.16738(18) 0.0196(5) Uani 1 1 d . . . . .
N4A N 0.9643(3) 1.2913(2) 0.07650(17) 0.0275(6) Uani 1 1 d . . . . .
O2A O 1.0005(3) 1.2393(2) 0.02637(15) 0.0363(6) Uani 1 1 d . . . . .
O3A O 0.9584(3) 1.3859(2) 0.05234(18) 0.0450(7) Uani 1 1 d . . . . .
C20A C 0.9075(3) 1.1334(2) 0.19505(17) 0.0171(5) Uani 1 1 d . . . . .
H20A H 0.915192 1.098995 0.154388 0.020 Uiso 1 1 calc R U . . .
Pt2 Pt 0.80403(2) 0.16683(2) 0.81523(2) 0.01445(2) Uani 1 1 d . . . . .
N1B N 0.7928(2) 0.04633(18) 0.77829(14) 0.0157(4) Uani 1 1 d . . . . .
N2B N 0.8010(2) 0.30616(19) 0.82630(15) 0.0171(4) Uani 1 1 d . . . . .
N3B N 0.7415(2) 0.25214(17) 0.70040(13) 0.0126(4) Uani 1 1 d . . . . .
C1B C 0.8878(3) 0.0846(2) 0.91881(17) 0.0203(5) Uani 1 1 d . . . . .
H1B1 H 0.976318 0.110889 0.911709 0.030 Uiso 1 1 calc R U . . .
H1B2 H 0.903316 0.011633 0.922406 0.030 Uiso 1 1 calc R U . . .
H1B3 H 0.823516 0.092124 0.971429 0.030 Uiso 1 1 calc R U . . .
C2B C 0.7753(3) -0.0521(2) 0.82615(18) 0.0189(5) Uani 1 1 d . . . . .
H2B H 0.769377 -0.071261 0.885824 0.023 Uiso 1 1 calc R U . . .
C3B C 0.7655(3) -0.1265(2) 0.7913(2) 0.0210(6) Uani 1 1 d . . . . .
H3B H 0.754382 -0.195768 0.826638 0.025 Uiso 1 1 calc R U . . .
C4B C 0.7722(3) -0.0992(2) 0.70517(19) 0.0190(5) Uani 1 1 d . . . . .
H4B H 0.769033 -0.149732 0.679801 0.023 Uiso 1 1 calc R U . . .
C5B C 0.7836(3) 0.0039(2) 0.65569(18) 0.0173(5) Uani 1 1 d . . . . .
H5B H 0.784266 0.024869 0.596594 0.021 Uiso 1 1 calc R U . . .
C6B C 0.7940(3) 0.0754(2) 0.69327(16) 0.0145(4) Uani 1 1 d . . . . .
C7B C 0.8130(3) 0.1875(2) 0.64382(16) 0.0154(5) Uani 1 1 d . . . . .
H7B1 H 0.913111 0.198412 0.623898 0.018 Uiso 1 1 calc R U . . .
H7B2 H 0.773335 0.207873 0.593008 0.018 Uiso 1 1 calc R U . . .
C8B C 0.8008(3) 0.3528(2) 0.67471(17) 0.0156(5) Uani 1 1 d . . . . .
H8B1 H 0.749267 0.406092 0.635936 0.019 Uiso 1 1 calc R U . . .
H8B2 H 0.899011 0.347452 0.643324 0.019 Uiso 1 1 calc R U . . .
C9B C 0.7917(3) 0.3842(2) 0.75295(18) 0.0174(5) Uani 1 1 d . . . . .
C10B C 0.7812(3) 0.4861(2) 0.7496(2) 0.0225(6) Uani 1 1 d . . . . .
H10B H 0.775233 0.539573 0.697873 0.027 Uiso 1 1 calc R U . . .
C11B C 0.7795(3) 0.5095(3) 0.8227(2) 0.0279(7) Uani 1 1 d . . . . .
H11B H 0.773258 0.579180 0.821333 0.033 Uiso 1 1 calc R U . . .
C12B C 0.7868(3) 0.4301(3) 0.8974(2) 0.0288(7) Uani 1 1 d . . . . .
H12B H 0.784940 0.444490 0.948150 0.035 Uiso 1 1 calc R U . . .
C13B C 0.7970(3) 0.3298(3) 0.8973(2) 0.0236(6) Uani 1 1 d . . . . .
H13B H 0.801377 0.275505 0.948835 0.028 Uiso 1 1 calc R U . . .
C14B C 0.5887(2) 0.2642(2) 0.70440(16) 0.0132(4) Uani 1 1 d . . . . .
H14C H 0.575308 0.288925 0.645301 0.016 Uiso 1 1 calc R U . . .
H14D H 0.551329 0.195846 0.732960 0.016 Uiso 1 1 calc R U . . .
C15B C 0.5071(2) 0.3372(2) 0.75111(15) 0.0122(4) Uani 1 1 d . . . . .
C16B C 0.4668(3) 0.4399(2) 0.70407(17) 0.0152(5) Uani 1 1 d . . . . .
O1B O 0.5026(2) 0.47362(17) 0.62091(13) 0.0213(4) Uani 1 1 d . . . . .
C17B C 0.3845(3) 0.5044(2) 0.75146(19) 0.0194(5) Uani 1 1 d . . . . .
H17B H 0.353307 0.572000 0.721458 0.023 Uiso 1 1 calc R U . . .
C18B C 0.3487(3) 0.4718(2) 0.83941(19) 0.0197(5) Uani 1 1 d . . . . .
H18B H 0.295352 0.516783 0.869762 0.024 Uiso 1 1 calc R U . . .
C19B C 0.3917(3) 0.3718(2) 0.88340(17) 0.0163(5) Uani 1 1 d . . . . .
N4B N 0.3501(3) 0.3339(2) 0.97530(16) 0.0252(5) Uani 1 1 d . . . . .
O2B O 0.3706(3) 0.2409(2) 1.01181(15) 0.0354(6) Uani 1 1 d . . . . .
O3B O 0.2958(3) 0.3951(2) 1.01518(17) 0.0448(7) Uani 1 1 d . . . . .
C20B C 0.4685(3) 0.3049(2) 0.83946(16) 0.0141(4) Uani 1 1 d . . . . .
H20B H 0.494520 0.236398 0.870542 0.017 Uiso 1 1 calc R U . . .
O1W O 0.9480(3) 0.88478(17) 0.50790(14) 0.0272(5) Uani 1 1 d . . . . .
H1WA H 1.002437 0.908940 0.524494 0.041 Uiso 1 1 d R U . . .
H1WB H 0.909227 0.933517 0.474476 0.041 Uiso 1 1 d R U . . .
O2W O 0.9632(3) 0.4548(2) 0.44717(18) 0.0435(7) Uani 1 1 d . . . . .
H2WA H 0.886369 0.433066 0.477113 0.065 Uiso 1 1 d R U . . .
H2WB H 0.959429 0.511206 0.456213 0.065 Uiso 1 1 d R U . . .
O3W O 0.6804(3) 0.4236(3) 0.48172(16) 0.0494(8) Uani 1 1 d . . . . .
H3WA H 0.626724 0.438676 0.523883 0.074 Uiso 1 1 d R U . . .
H3WB H 0.625054 0.454756 0.450573 0.074 Uiso 1 1 d R U . . .
O4W O 0.4075(4) 1.3311(2) 0.4441(2) 0.0686(11) Uani 1 1 d . . . . .
H4WA H 0.453414 1.274723 0.460894 0.103 Uiso 1 1 d R U . . .
H4WB H 0.457144 1.377913 0.409274 0.103 Uiso 1 1 d R U . . .
O5W O 0.8283(5) 0.7017(3) 0.5787(5) 0.067(2) Uani 0.744(13) 1 d . . P A 1
H5WA H 0.867009 0.756637 0.562952 0.101 Uiso 0.744(13) 1 d R U P A 1
H5WB H 0.877629 0.664848 0.549773 0.101 Uiso 0.744(13) 1 d R U P A 1
O5W' O 0.8752(15) 0.7047(8) 0.5152(10) 0.038(5) Uani 0.256(13) 1 d . . P A 2
H5C' H 0.910518 0.659533 0.491286 0.057 Uiso 0.256(13) 1 d R U P A 2
H5D' H 0.881268 0.672033 0.565627 0.057 Uiso 0.256(13) 1 d R U P A 2
O6W O 0.3814(5) 0.7921(10) 0.5047(6) 0.0278(18) Uani 0.55(2) 1 d . . P B 3
H6WA H 0.299057 0.816473 0.517733 0.042 Uiso 0.55(2) 1 d R U P B 3
H6WB H 0.389786 0.730153 0.534703 0.042 Uiso 0.55(2) 1 d R U P B 3
O6W' O 0.3912(7) 0.8400(11) 0.4851(5) 0.030(2) Uani 0.45(2) 1 d . . P B 4
H6C' H 0.381534 0.871800 0.435224 0.045 Uiso 0.45(2) 1 d R U P B 4
H6D' H 0.312634 0.820310 0.513484 0.045 Uiso 0.45(2) 1 d R U P B 4

loop_
_atom_site_aniso_label
_atom_site_aniso_U_11
_atom_site_aniso_U_22
_atom_site_aniso_U_33
_atom_site_aniso_U_23
_atom_site_aniso_U_13
_atom_site_aniso_U_12
Pt1 0.01175(4) 0.01493(5) 0.01704(5) -0.00318(3) -0.00455(3) -0.00159(3)
N1A 0.0124(9) 0.0174(11) 0.0167(10) -0.0046(8) -0.0038(7) -0.0021(8)
N2A 0.0134(10) 0.0184(12) 0.0347(14) -0.0059(10) -0.0100(9) -0.0020(9)
N3A 0.0109(8) 0.0147(10) 0.0164(10) -0.0061(8) -0.0032(7) 0.0000(7)
C1A 0.0209(12) 0.0219(13) 0.0145(11) -0.0036(9) -0.0082(9) -0.0001(10)
C2A 0.0148(11) 0.0260(14) 0.0195(12) -0.0127(10) -0.0033(9) -0.0018(10)
C3A 0.0121(11) 0.0272(15) 0.0333(16) -0.0191(13) -0.0045(10) 0.0001(10)
C4A 0.0151(12) 0.0186(13) 0.0334(16) -0.0110(11) -0.0046(11) 0.0001(10)
C5A 0.0185(12) 0.0158(12) 0.0240(13) -0.0041(10) -0.0073(10) -0.0014(10)
C6A 0.0137(11) 0.0156(12) 0.0204(12) -0.0050(9) -0.0040(9) -0.0018(9)
C7A 0.0186(12) 0.0182(12) 0.0144(11) -0.0049(9) -0.0025(9) -0.0040(10)
C8A 0.0140(11) 0.0207(13) 0.0251(13) -0.0124(11) -0.0014(9) -0.0005(10)
C9A 0.0114(11) 0.0209(14) 0.0381(16) -0.0139(12) -0.0088(11) 0.0010(10)
C10A 0.0200(14) 0.0272(17) 0.056(2) -0.0224(16) -0.0175(14) 0.0051(12)
C11A 0.0270(16) 0.0195(15) 0.074(3) -0.0209(17) -0.0279(17) 0.0066(12)
C12A 0.0306(17) 0.0189(16) 0.070(3) -0.0032(16) -0.0309(18) -0.0016(13)
C13A 0.0228(14) 0.0206(15) 0.0410(19) -0.0020(13) -0.0183(13) -0.0009(11)
C14A 0.0112(10) 0.0171(12) 0.0208(12) -0.0088(9) -0.0056(8) -0.0002(9)
C15A 0.0122(10) 0.0142(11) 0.0189(11) -0.0066(9) -0.0056(8) 0.0016(8)
C16A 0.0141(11) 0.0179(12) 0.0189(12) -0.0079(9) -0.0043(9) 0.0008(9)
O1A 0.0297(11) 0.0218(10) 0.0157(9) -0.0071(8) -0.0020(8) -0.0054(9)
C17A 0.0210(12) 0.0168(12) 0.0227(13) -0.0098(10) -0.0067(10) 0.0013(10)
C18A 0.0228(13) 0.0137(12) 0.0263(14) -0.0025(10) -0.0105(11) 0.0001(10)
C19A 0.0167(11) 0.0208(13) 0.0198(12) -0.0016(10) -0.0084(9) -0.0006(10)
N4A 0.0300(14) 0.0301(15) 0.0211(12) 0.0006(10) -0.0127(10) -0.0057(11)
O2A 0.0491(16) 0.0410(15) 0.0186(11) -0.0062(10) -0.0101(10) -0.0059(12)
O3A 0.068(2) 0.0278(14) 0.0335(15) 0.0080(11) -0.0219(13) -0.0100(13)
C20A 0.0140(11) 0.0223(13) 0.0177(12) -0.0074(10) -0.0080(9) 0.0008(9)
Pt2 0.01171(4) 0.01906(5) 0.01228(4) -0.00489(3) -0.00284(3) -0.00045(3)
N1B 0.0122(9) 0.0177(11) 0.0152(10) -0.0047(8) -0.0025(7) 0.0015(8)
N2B 0.0123(9) 0.0226(12) 0.0185(10) -0.0093(9) -0.0053(8) 0.0018(8)
N3B 0.0114(8) 0.0159(10) 0.0112(9) -0.0057(7) -0.0024(7) -0.0004(7)
C1B 0.0234(13) 0.0243(14) 0.0111(11) 0.0027(9) -0.0088(9) -0.0059(11)
C2B 0.0165(11) 0.0190(13) 0.0170(12) -0.0010(9) -0.0028(9) -0.0023(10)
C3B 0.0152(11) 0.0153(12) 0.0277(14) -0.0020(10) -0.0034(10) -0.0015(10)
C4B 0.0157(11) 0.0166(12) 0.0230(13) -0.0065(10) -0.0015(9) -0.0010(10)
C5B 0.0131(10) 0.0200(13) 0.0184(12) -0.0077(10) -0.0018(9) 0.0005(9)
C6B 0.0119(10) 0.0177(12) 0.0129(10) -0.0053(9) -0.0021(8) 0.0011(9)
C7B 0.0147(11) 0.0163(12) 0.0137(10) -0.0060(9) -0.0011(8) 0.0017(9)
C8B 0.0134(10) 0.0183(12) 0.0157(11) -0.0057(9) -0.0037(8) -0.0020(9)
C9B 0.0122(10) 0.0216(13) 0.0207(12) -0.0092(10) -0.0042(9) -0.0019(9)
C10B 0.0173(12) 0.0236(15) 0.0313(15) -0.0152(12) -0.0066(11) 0.0013(11)
C11B 0.0248(15) 0.0271(16) 0.0418(19) -0.0224(14) -0.0139(13) 0.0060(12)
C12B 0.0263(15) 0.0394(19) 0.0328(17) -0.0265(15) -0.0142(13) 0.0093(14)
C13B 0.0185(12) 0.0353(17) 0.0235(14) -0.0175(12) -0.0080(10) 0.0036(12)
C14B 0.0101(9) 0.0179(12) 0.0138(10) -0.0084(9) -0.0028(8) 0.0005(8)
C15B 0.0112(9) 0.0139(11) 0.0124(10) -0.0047(8) -0.0037(8) -0.0002(8)
C16B 0.0133(10) 0.0159(12) 0.0163(11) -0.0042(9) -0.0047(8) -0.0004(9)
O1B 0.0207(10) 0.0235(11) 0.0138(9) 0.0006(7) -0.0045(7) 0.0015(8)
C17B 0.0193(12) 0.0144(12) 0.0249(14) -0.0060(10) -0.0073(10) 0.0011(10)
C18B 0.0210(12) 0.0195(13) 0.0243(13) -0.0143(11) -0.0082(10) 0.0037(10)
C19B 0.0173(11) 0.0206(13) 0.0136(11) -0.0085(9) -0.0061(9) 0.0020(10)
N4B 0.0260(13) 0.0371(16) 0.0140(11) -0.0133(10) -0.0060(9) 0.0069(11)
O2B 0.0473(16) 0.0350(14) 0.0159(10) -0.0041(9) -0.0058(10) 0.0065(12)
O3B 0.0601(19) 0.0536(18) 0.0262(13) -0.0281(13) -0.0164(12) 0.0243(15)
C20B 0.0122(10) 0.0170(12) 0.0144(10) -0.0065(9) -0.0042(8) 0.0007(9)
O1W 0.0416(14) 0.0198(11) 0.0254(11) -0.0068(8) -0.0145(10) -0.0055(10)
O2W 0.0488(17) 0.0404(16) 0.0374(16) -0.0066(12) -0.0083(13) -0.0081(13)
O3W 0.0407(15) 0.075(2) 0.0210(12) -0.0149(13) -0.0115(11) 0.0315(15)
O4W 0.100(3) 0.0233(15) 0.057(2) -0.0016(14) 0.0145(19) -0.0180(17)
O5W 0.063(3) 0.024(2) 0.089(5) -0.007(2) 0.013(3) -0.007(2)
O5W' 0.051(8) 0.023(5) 0.052(10) -0.009(5) -0.038(7) 0.003(5)
O6W 0.022(2) 0.034(5) 0.024(3) -0.009(3) 0.0000(18) 0.000(2)
O6W' 0.027(3) 0.032(6) 0.015(2) 0.004(3) 0.002(2) 0.006(3)

loop_
_atom_type_symbol
_atom_type_description
_atom_type_scat_dispersion_real
_atom_type_scat_dispersion_imag
_atom_type_scat_source
C C 0.0033 0.0016 'International Tables Vol C Tables 4.2.6.8 and 6.1.1.4'
H H 0.0000 0.0000 'International Tables Vol C Tables 4.2.6.8 and 6.1.1.4'
N N 0.0061 0.0033 'International Tables Vol C Tables 4.2.6.8 and 6.1.1.4'
O O 0.0106 0.0060 'International Tables Vol C Tables 4.2.6.8 and 6.1.1.4'
Pt Pt -1.7033 8.3905 'International Tables Vol C Tables 4.2.6.8 and 6.1.1.4'

loop_
_geom_angle_atom_site_label_1
_geom_angle_atom_site_label_2
_geom_angle_atom_site_label_3
_geom_angle
_geom_angle_site_symmetry_1
_geom_angle_site_symmetry_3
N2A Pt1 N1A 165.95(10) . .
N2A Pt1 C1A 96.97(11) . .
N1A Pt1 C1A 96.96(11) . .
N2A Pt1 N3A 83.11(10) . .
N1A Pt1 N3A 82.84(9) . .
C1A Pt1 N3A 173.38(10) . .
C2A N1A C6A 119.0(3) . .
C2A N1A Pt1 128.8(2) . .
C6A N1A Pt1 112.07(19) . .
C13A N2A C9A 119.1(3) . .
C13A N2A Pt1 127.9(3) . .
C9A N2A Pt1 112.8(2) . .
C8A N3A C7A 112.8(2) . .
C8A N3A C14A 112.5(2) . .
C7A N3A C14A 108.9(2) . .
C8A N3A Pt1 103.81(16) . .
C7A N3A Pt1 101.28(16) . .
C14A N3A Pt1 117.02(16) . .
Pt1 C1A H1A1 109.5 . .
Pt1 C1A H1A2 109.5 . .
H1A1 C1A H1A2 109.5 . .
Pt1 C1A H1A3 109.5 . .
H1A1 C1A H1A3 109.5 . .
H1A2 C1A H1A3 109.5 . .
N1A C2A C3A 121.8(3) . .
N1A C2A H2A 119.1 . .
C3A C2A H2A 119.1 . .
C2A C3A C4A 119.3(3) . .
C2A C3A H3A 120.3 . .
C4A C3A H3A 120.3 . .
C3A C4A C5A 119.2(3) . .
C3A C4A H4A 120.4 . .
C5A C4A H4A 120.4 . .
C6A C5A C4A 118.8(3) . .
C6A C5A H5A 120.6 . .
C4A C5A H5A 120.6 . .
N1A C6A C5A 121.7(3) . .
N1A C6A C7A 116.0(2) . .
C5A C6A C7A 122.2(3) . .
N3A C7A C6A 110.0(2) . .
N3A C7A H7A1 109.7 . .
C6A C7A H7A1 109.7 . .
N3A C7A H7A2 109.7 . .
C6A C7A H7A2 109.7 . .
H7A1 C7A H7A2 108.2 . .
N3A C8A C9A 110.1(2) . .
N3A C8A H8A1 109.6 . .
C9A C8A H8A1 109.6 . .
N3A C8A H8A2 109.6 . .
C9A C8A H8A2 109.6 . .
H8A1 C8A H8A2 108.2 . .
N2A C9A C10A 121.3(3) . .
N2A C9A C8A 116.8(3) . .
C10A C9A C8A 121.9(3) . .
C11A C10A C9A 119.4(4) . .
C11A C10A H10A 120.3 . .
C9A C10A H10A 120.3 . .
C12A C11A C10A 119.1(3) . .
C12A C11A H11A 120.5 . .
C10A C11A H11A 120.5 . .
C11A C12A C13A 119.8(3) . .
C11A C12A H12A 120.1 . .
C13A C12A H12A 120.1 . .
N2A C13A C12A 121.4(4) . .
N2A C13A H13A 119.3 . .
C12A C13A H13A 119.3 . .
C15A C14A N3A 113.9(2) . .
C15A C14A H14A 108.8 . .
N3A C14A H14A 108.8 . .
C15A C14A H14B 108.8 . .
N3A C14A H14B 108.8 . .
H14A C14A H14B 107.7 . .
C20A C15A C16A 120.0(3) . .
C20A C15A C14A 120.3(2) . .
C16A C15A C14A 119.7(2) . .
O1A C16A C17A 120.3(3) . .
O1A C16A C15A 122.3(3) . .
C17A C16A C15A 117.3(2) . .
C18A C17A C16A 121.9(3) . .
C18A C17A H17A 119.1 . .
C16A C17A H17A 119.1 . .
C17A C18A C19A 118.9(3) . .
C17A C18A H18A 120.6 . .
C19A C18A H18A 120.6 . .
C20A C19A C18A 121.5(3) . .
C20A C19A N4A 119.4(3) . .
C18A C19A N4A 119.1(3) . .
O3A N4A O2A 123.1(3) . .
O3A N4A C19A 118.8(3) . .
O2A N4A C19A 118.1(3) . .
C15A C20A C19A 120.4(3) . .
C15A C20A H20A 119.8 . .
C19A C20A H20A 119.8 . .
N2B Pt2 N1B 166.30(9) . .
N2B Pt2 C1B 96.81(11) . .
N1B Pt2 C1B 96.81(11) . .
N2B Pt2 N3B 83.42(9) . .
N1B Pt2 N3B 82.88(9) . .
C1B Pt2 N3B 173.49(10) . .
C2B N1B C6B 119.1(3) . .
C2B N1B Pt2 128.9(2) . .
C6B N1B Pt2 111.84(18) . .
C13B N2B C9B 118.8(3) . .
C13B N2B Pt2 128.0(2) . .
C9B N2B Pt2 113.10(19) . .
C8B N3B C7B 113.6(2) . .
C8B N3B C14B 112.4(2) . .
C7B N3B C14B 108.66(19) . .
C8B N3B Pt2 103.74(15) . .
C7B N3B Pt2 101.16(16) . .
C14B N3B Pt2 116.91(15) . .
Pt2 C1B H1B1 109.5 . .
Pt2 C1B H1B2 109.5 . .
H1B1 C1B H1B2 109.5 . .
Pt2 C1B H1B3 109.5 . .
H1B1 C1B H1B3 109.5 . .
H1B2 C1B H1B3 109.5 . .
N1B C2B C3B 122.1(3) . .
N1B C2B H2B 119.0 . .
C3B C2B H2B 119.0 . .
C4B C3B C2B 119.4(3) . .
C4B C3B H3B 120.3 . .
C2B C3B H3B 120.3 . .
C3B C4B C5B 118.8(3) . .
C3B C4B H4B 120.6 . .
C5B C4B H4B 120.6 . .
C6B C5B C4B 119.6(3) . .
C6B C5B H5B 120.2 . .
C4B C5B H5B 120.2 . .
N1B C6B C5B 120.8(3) . .
N1B C6B C7B 116.0(2) . .
C5B C6B C7B 123.1(2) . .
N3B C7B C6B 109.4(2) . .
N3B C7B H7B1 109.8 . .
C6B C7B H7B1 109.8 . .
N3B C7B H7B2 109.8 . .
C6B C7B H7B2 109.8 . .
H7B1 C7B H7B2 108.2 . .
N3B C8B C9B 110.5(2) . .
N3B C8B H8B1 109.5 . .
C9B C8B H8B1 109.5 . .
N3B C8B H8B2 109.5 . .
C9B C8B H8B2 109.5 . .
H8B1 C8B H8B2 108.1 . .
N2B C9B C10B 121.4(3) . .
N2B C9B C8B 116.3(2) . .
C10B C9B C8B 122.2(3) . .
C9B C10B C11B 119.3(3) . .
C9B C10B H10B 120.3 . .
C11B C10B H10B 120.3 . .
C12B C11B C10B 119.1(3) . .
C12B C11B H11B 120.4 . .
C10B C11B H11B 120.4 . .
C13B C12B C11B 119.2(3) . .
C13B C12B H12B 120.4 . .
C11B C12B H12B 120.4 . .
N2B C13B C12B 122.2(3) . .
N2B C13B H13B 118.9 . .
C12B C13B H13B 118.9 . .
C15B C14B N3B 113.9(2) . .
C15B C14B H14C 108.8 . .
N3B C14B H14C 108.8 . .
C15B C14B H14D 108.8 . .
N3B C14B H14D 108.8 . .
H14C C14B H14D 107.7 . .
C20B C15B C16B 119.9(2) . .
C20B C15B C14B 120.2(2) . .
C16B C15B C14B 119.9(2) . .
O1B C16B C17B 120.7(2) . .
O1B C16B C15B 121.8(2) . .
C17B C16B C15B 117.5(2) . .
C18B C17B C16B 122.0(3) . .
C18B C17B H17B 119.0 . .
C16B C17B H17B 119.0 . .
C17B C18B C19B 119.1(3) . .
C17B C18B H18B 120.5 . .
C19B C18B H18B 120.5 . .
C20B C19B C18B 120.9(2) . .
C20B C19B N4B 118.7(3) . .
C18B C19B N4B 120.3(3) . .
O3B N4B O2B 122.0(3) . .
O3B N4B C19B 119.0(3) . .
O2B N4B C19B 118.9(3) . .
C15B C20B C19B 120.7(2) . .
C15B C20B H20B 119.7 . .
C19B C20B H20B 119.7 . .
H1WA O1W H1WB 108.7 . .
H2WA O2W H2WB 101.8 . .
H3WA O3W H3WB 91.2 . .
H4WA O4W H4WB 113.1 . .
H5WA O5W H5WB 106.8 . .
H5C' O5W' H5D' 100.2 . .
H6WA O6W H6WB 109.9 . .
H6C' O6W' H6D' 105.3 . .

loop_
_geom_bond_atom_site_label_1
_geom_bond_atom_site_label_2
_geom_bond_distance
_geom_bond_site_symmetry_2
Pt1 N2A 1.999(3) .
Pt1 N1A 2.009(2) .
Pt1 C1A 2.066(3) .
Pt1 N3A 2.116(2) .
N1A C2A 1.351(4) .
N1A C6A 1.354(4) .
N2A C13A 1.346(4) .
N2A C9A 1.365(4) .
N3A C8A 1.492(4) .
N3A C7A 1.494(4) .
N3A C14A 1.506(3) .
C1A H1A1 0.9800 .
C1A H1A2 0.9800 .
C1A H1A3 0.9800 .
C2A C3A 1.380(4) .
C2A H2A 0.9500 .
C3A C4A 1.381(5) .
C3A H3A 0.9500 .
C4A C5A 1.395(4) .
C4A H4A 0.9500 .
C5A C6A 1.382(4) .
C5A H5A 0.9500 .
C6A C7A 1.514(4) .
C7A H7A1 0.9900 .
C7A H7A2 0.9900 .
C8A C9A 1.505(4) .
C8A H8A1 0.9900 .
C8A H8A2 0.9900 .
C9A C10A 1.385(5) .
C10A C11A 1.382(5) .
C10A H10A 0.9500 .
C11A C12A 1.377(6) .
C11A H11A 0.9500 .
C12A C13A 1.388(5) .
C12A H12A 0.9500 .
C13A H13A 0.9500 .
C14A C15A 1.506(4) .
C14A H14A 0.9900 .
C14A H14B 0.9900 .
C15A C20A 1.382(4) .
C15A C16A 1.435(4) .
C16A O1A 1.300(3) .
C16A C17A 1.425(4) .
C17A C18A 1.374(4) .
C17A H17A 0.9500 .
C18A C19A 1.395(4) .
C18A H18A 0.9500 .
C19A C20A 1.385(4) .
C19A N4A 1.447(4) .
N4A O3A 1.230(4) .
N4A O2A 1.245(4) .
C20A H20A 0.9500 .
Pt2 N2B 1.999(3) .
Pt2 N1B 2.007(2) .
Pt2 C1B 2.066(3) .
Pt2 N3B 2.120(2) .
N1B C2B 1.342(4) .
N1B C6B 1.367(3) .
N2B C13B 1.351(4) .
N2B C9B 1.363(4) .
N3B C8B 1.488(3) .
N3B C7B 1.500(3) .
N3B C14B 1.504(3) .
C1B H1B1 0.9800 .
C1B H1B2 0.9800 .
C1B H1B3 0.9800 .
C2B C3B 1.384(4) .
C2B H2B 0.9500 .
C3B C4B 1.376(4) .
C3B H3B 0.9500 .
C4B C5B 1.396(4) .
C4B H4B 0.9500 .
C5B C6B 1.384(4) .
C5B H5B 0.9500 .
C6B C7B 1.511(4) .
C7B H7B1 0.9900 .
C7B H7B2 0.9900 .
C8B C9B 1.519(4) .
C8B H8B1 0.9900 .
C8B H8B2 0.9900 .
C9B C10B 1.381(4) .
C10B C11B 1.390(5) .
C10B H10B 0.9500 .
C11B C12B 1.384(5) .
C11B H11B 0.9500 .
C12B C13B 1.377(5) .
C12B H12B 0.9500 .
C13B H13B 0.9500 .
C14B C15B 1.500(4) .
C14B H14C 0.9900 .
C14B H14D 0.9900 .
C15B C20B 1.381(3) .
C15B C16B 1.428(4) .
C16B O1B 1.301(3) .
C16B C17B 1.421(4) .
C17B C18B 1.374(4) .
C17B H17B 0.9500 .
C18B C19B 1.392(4) .
C18B H18B 0.9500 .
C19B C20B 1.392(4) .
C19B N4B 1.439(4) .
N4B O3B 1.232(4) .
N4B O2B 1.234(4) .
C20B H20B 0.9500 .
O1W H1WA 0.8399 .
O1W H1WB 0.8401 .
O2W H2WA 0.8400 .
O2W H2WB 0.8400 .
O3W H3WA 0.8400 .
O3W H3WB 0.8400 .
O4W H4WA 0.8399 .
O4W H4WB 0.8400 .
O5W H5WA 0.8401 .
O5W H5WB 0.8399 .
O5W' H5C' 0.8401 .
O5W' H5D' 0.8399 .
O6W H6WA 0.8400 .
O6W H6WB 0.8400 .
O6W' H6C' 0.8401 .
O6W' H6D' 0.8400 .

loop_
_geom_hbond_atom_site_label_D
_geom_hbond_atom_site_label_H
_geom_hbond_atom_site_label_A
_geom_hbond_distance_DH
_geom_hbond_distance_HA
_geom_hbond_distance_DA
_geom_hbond_angle_DHA
_geom_hbond_site_symmetry_A
C2A H2A O2A 0.95 2.62 3.242(4) 123.1 2_775
C7A H7A1 O6W 0.99 2.51 3.401(7) 149.5 .
C7A H7A1 O6W' 0.99 2.32 3.192(7) 146.2 .
C7A H7A2 O5W' 0.99 2.51 3.467(11) 162.2 .
C8A H8A1 O1A 0.99 2.58 3.422(4) 142.4 .
C8A H8A2 O6W' 0.99 2.36 3.268(14) 152.1 .
C10A H10A O4W 0.95 2.55 3.339(5) 140.0 .
C13A H13A O2B 0.95 2.55 3.126(4) 119.1 1_564
C14A H14A O1W 0.99 2.53 3.504(4) 168.2 .
C3B H3B O2B 0.95 2.60 3.204(4) 121.6 2_657
C5B H5B O6W' 0.95 2.65 3.327(9) 128.4 2_666
C7B H7B2 O6W 0.99 2.58 3.525(7) 159.8 2_666
C8B H8B1 O1B 0.99 2.55 3.381(4) 141.3 .
C10B H10B O5W 0.95 2.48 3.384(6) 158.2 .
C12B H12B O3B 0.95 2.46 3.150(4) 129.1 2_667
C13B H13B O2A 0.95 2.59 3.221(4) 124.4 1_546
O1W H1WA O1A 0.84 2.01 2.813(3) 161.0 2_776
O1W H1WB O1A 0.84 2.02 2.795(3) 153.9 .
O2W H2WA O3W 0.84 2.08 2.819(4) 147.1 .
O2W H2WB O2W 0.84 2.22 2.825(6) 129.1 2_766
O3W H3WA O1B 0.84 1.94 2.777(3) 179.8 .
O3W H3WB O1B 0.84 1.93 2.773(3) 179.9 2_666
O4W H4WA O6W 0.84 1.90 2.641(10) 146.3 2_676
O4W H4WA O6W' 0.84 2.19 2.995(10) 161.3 2_676
O4W H4WB O1B 0.84 2.03 2.756(4) 144.8 2_676
O5W H5WA O1W 0.84 1.90 2.735(5) 169.7 .
O5W H5WB O2W 0.84 2.10 2.815(6) 142.6 2_766
O5W' H5C' O2W 0.84 2.04 2.519(11) 115.7 2_766
O6W H6WA O1A 0.84 2.12 2.868(7) 148.4 2_676
O6W H6WB O3W 0.84 2.48 3.075(12) 128.6 2_666
O6W H6WB O4W 0.84 2.15 2.641(10) 117.1 2_676
O6W' H6D' O1A 0.84 2.18 2.721(7) 121.9 2_676

loop_
_geom_torsion_atom_site_label_1
_geom_torsion_atom_site_label_2
_geom_torsion_atom_site_label_3
_geom_torsion_atom_site_label_4
_geom_torsion
_geom_torsion_site_symmetry_1
_geom_torsion_site_symmetry_2
_geom_torsion_site_symmetry_3
_geom_torsion_site_symmetry_4
C6A N1A C2A C3A 2.3(4) . . . .
Pt1 N1A C2A C3A 179.2(2) . . . .
N1A C2A C3A C4A 0.3(4) . . . .
C2A C3A C4A C5A -2.6(4) . . . .
C3A C4A C5A C6A 2.3(4) . . . .
C2A N1A C6A C5A -2.7(4) . . . .
Pt1 N1A C6A C5A 179.9(2) . . . .
C2A N1A C6A C7A 179.9(2) . . . .
Pt1 N1A C6A C7A 2.5(3) . . . .
C4A C5A C6A N1A 0.4(4) . . . .
C4A C5A C6A C7A 177.6(2) . . . .
C8A N3A C7A C6A 153.7(2) . . . .
C14A N3A C7A C6A -80.6(3) . . . .
Pt1 N3A C7A C6A 43.3(2) . . . .
N1A C6A C7A N3A -33.4(3) . . . .
C5A C6A C7A N3A 149.3(2) . . . .
C7A N3A C8A C9A -147.0(2) . . . .
C14A N3A C8A C9A 89.3(3) . . . .
Pt1 N3A C8A C9A -38.2(2) . . . .
C13A N2A C9A C10A 2.2(4) . . . .
Pt1 N2A C9A C10A 177.0(2) . . . .
C13A N2A C9A C8A 179.8(2) . . . .
Pt1 N2A C9A C8A -5.4(3) . . . .
N3A C8A C9A N2A 31.2(3) . . . .
N3A C8A C9A C10A -151.3(3) . . . .
N2A C9A C10A C11A -1.0(5) . . . .
C8A C9A C10A C11A -178.4(3) . . . .
C9A C10A C11A C12A -0.8(5) . . . .
C10A C11A C12A C13A 1.5(5) . . . .
C9A N2A C13A C12A -1.6(4) . . . .
Pt1 N2A C13A C12A -175.5(2) . . . .
C11A C12A C13A N2A -0.3(5) . . . .
C8A N3A C14A C15A -43.8(3) . . . .
C7A N3A C14A C15A -169.7(2) . . . .
Pt1 N3A C14A C15A 76.3(2) . . . .
N3A C14A C15A C20A -82.1(3) . . . .
N3A C14A C15A C16A 100.1(3) . . . .
C20A C15A C16A O1A -178.2(3) . . . .
C14A C15A C16A O1A -0.4(4) . . . .
C20A C15A C16A C17A 2.5(4) . . . .
C14A C15A C16A C17A -179.6(2) . . . .
O1A C16A C17A C18A -179.9(3) . . . .
C15A C16A C17A C18A -0.6(4) . . . .
C16A C17A C18A C19A -1.4(4) . . . .
C17A C18A C19A C20A 1.6(4) . . . .
C17A C18A C19A N4A -176.4(3) . . . .
C20A C19A N4A O3A 167.4(3) . . . .
C18A C19A N4A O3A -14.5(4) . . . .
C20A C19A N4A O2A -12.7(4) . . . .
C18A C19A N4A O2A 165.4(3) . . . .
C16A C15A C20A C19A -2.4(4) . . . .
C14A C15A C20A C19A 179.8(2) . . . .
C18A C19A C20A C15A 0.3(4) . . . .
N4A C19A C20A C15A 178.3(2) . . . .
C6B N1B C2B C3B 3.4(4) . . . .
Pt2 N1B C2B C3B 178.1(2) . . . .
N1B C2B C3B C4B -0.8(4) . . . .
C2B C3B C4B C5B -2.3(4) . . . .
C3B C4B C5B C6B 2.8(4) . . . .
C2B N1B C6B C5B -2.9(4) . . . .
Pt2 N1B C6B C5B -178.4(2) . . . .
C2B N1B C6B C7B 179.5(2) . . . .
Pt2 N1B C6B C7B 4.0(3) . . . .
C4B C5B C6B N1B -0.2(4) . . . .
C4B C5B C6B C7B 177.2(2) . . . .
C8B N3B C7B C6B 154.9(2) . . . .
C14B N3B C7B C6B -79.2(3) . . . .
Pt2 N3B C7B C6B 44.4(2) . . . .
N1B C6B C7B N3B -35.1(3) . . . .
C5B C6B C7B N3B 147.3(2) . . . .
C7B N3B C8B C9B -146.5(2) . . . .
C14B N3B C8B C9B 89.7(2) . . . .
Pt2 N3B C8B C9B -37.6(2) . . . .
C13B N2B C9B C10B 1.2(4) . . . .
Pt2 N2B C9B C10B 176.7(2) . . . .
C13B N2B C9B C8B 178.4(2) . . . .
Pt2 N2B C9B C8B -6.2(3) . . . .
N3B C8B C9B N2B 31.4(3) . . . .
N3B C8B C9B C10B -151.5(2) . . . .
N2B C9B C10B C11B -0.2(4) . . . .
C8B C9B C10B C11B -177.2(3) . . . .
C9B C10B C11B C12B -0.7(5) . . . .
C10B C11B C12B C13B 0.6(5) . . . .
C9B N2B C13B C12B -1.4(4) . . . .
Pt2 N2B C13B C12B -176.0(2) . . . .
C11B C12B C13B N2B 0.5(5) . . . .
C8B N3B C14B C15B -46.9(3) . . . .
C7B N3B C14B C15B -173.5(2) . . . .
Pt2 N3B C14B C15B 72.9(2) . . . .
N3B C14B C15B C20B -80.7(3) . . . .
N3B C14B C15B C16B 100.6(3) . . . .
C20B C15B C16B O1B 179.2(2) . . . .
C14B C15B C16B O1B -2.2(4) . . . .
C20B C15B C16B C17B -1.4(4) . . . .
C14B C15B C16B C17B 177.3(2) . . . .
O1B C16B C17B C18B -178.0(3) . . . .
C15B C16B C17B C18B 2.5(4) . . . .
C16B C17B C18B C19B -1.5(4) . . . .
C17B C18B C19B C20B -0.8(4) . . . .
C17B C18B C19B N4B -176.9(3) . . . .
C20B C19B N4B O3B 172.0(3) . . . .
C18B C19B N4B O3B -11.8(4) . . . .
C20B C19B N4B O2B -7.7(4) . . . .
C18B C19B N4B O2B 168.6(3) . . . .
C16B C15B C20B C19B -0.7(4) . . . .
C14B C15B C20B C19B -179.4(2) . . . .
C18B C19B C20B C15B 1.9(4) . . . .
N4B C19B C20B C15B 178.1(2) . . . .
